data_4326613
loop_
_publ_author_name
'Joseph J. Braymer'
'Jung-Suk Choi'
'Alaina S. DeToma'
'Chen Wang'
'Kisoo Nam'
'Jeffrey W. Kampf'
'Ayyalusamy Ramamoorthy'
'Mi Hee Lim'

_publ_section_title
;
 Development of Bifunctional Stilbene Derivatives for Targeting and
 Modulating Metal-Amyloid-\b Species
;
_journal_name_full 'Inorganic Chemistry'
_journal_page_first 10724
_journal_page_last 10734
_journal_paper_doi 10.1021/ic2012205
_journal_volume 50
_journal_year 2011
_chemical_formula_moiety 'C14 H15 Cl2 N3 Zn'
_chemical_formula_sum 'C14 H15 Cl2 N3 Zn'
_chemical_formula_weight 361.56
_chemical_name_systematic
;

 ?

;
_space_group_IT_number 2
_symmetry_cell_setting triclinic
_symmetry_space_group_name_Hall '-P 1'
_symmetry_space_group_name_H-M 'P -1'
_atom_sites_solution_hydrogens geom
_atom_sites_solution_primary direct
_atom_sites_solution_secondary difmap
_audit_creation_method SHELXL-97
_cell_angle_alpha 91.54(3)
_cell_angle_beta 94.37(3)
_cell_angle_gamma 94.39(3)
_cell_formula_units_Z 2
_cell_length_a 7.0223(14)
_cell_length_b 7.3368(15)
_cell_length_c 15.339(3)
_cell_measurement_reflns_used 9959
_cell_measurement_temperature 85(2)
_cell_measurement_theta_max 29.49
_cell_measurement_theta_min 2.78
_cell_volume 785.2(3)
_computing_cell_refinement 'Bruker SAINT'
_computing_data_collection 'Bruker SMART-APEX'
_computing_data_reduction 'CELL_NOW:  Sheldrick, G. v.2008/2'
_computing_molecular_graphics 'Bruker SHELXTL'
_computing_publication_material 'Bruker SHELXTL'
_computing_structure_refinement 'SHELXL-97 (Sheldrick, 2008)'
_computing_structure_solution 'SHELXS-97 (Sheldrick, 2008)'
_diffrn_ambient_temperature 85(2)
_diffrn_measured_fraction_theta_full 0.997
_diffrn_measured_fraction_theta_max 0.928
_diffrn_measurement_device_type 'CCD area detector'
_diffrn_measurement_method 'phi and omega scans'
_diffrn_radiation_monochromator graphite
_diffrn_radiation_source 'fine-focus sealed tube'
_diffrn_radiation_type MoK\a
_diffrn_radiation_wavelength 0.71073
_diffrn_reflns_av_R_equivalents 0.0774
_diffrn_reflns_av_sigmaI/netI 0.0251
_diffrn_reflns_limit_h_max 9
_diffrn_reflns_limit_h_min -9
_diffrn_reflns_limit_k_max 10
_diffrn_reflns_limit_k_min -10
_diffrn_reflns_limit_l_max 21
_diffrn_reflns_limit_l_min -21
_diffrn_reflns_number 40733
_diffrn_reflns_theta_full 26.00
_diffrn_reflns_theta_max 29.64
_diffrn_reflns_theta_min 2.66
_exptl_absorpt_coefficient_mu 1.896
_exptl_absorpt_correction_T_max 0.8631
_exptl_absorpt_correction_T_min 0.4758
_exptl_absorpt_correction_type multi-scan
_exptl_absorpt_process_details
;

  Blessing, R. Acta Cryst. (1995) A51 33-38.

  Sheldrick, G.  TWINABS  (Version 2008/1), Bruker AXS scaling and

  corrections for twinned crystals University of Gottingen, Germany 2008.

;
_exptl_crystal_colour orange
_exptl_crystal_density_diffrn 1.529
_exptl_crystal_description needle
_exptl_crystal_F_000 368
_exptl_crystal_size_max 0.46
_exptl_crystal_size_mid 0.11
_exptl_crystal_size_min 0.08
_refine_diff_density_max 1.112
_refine_diff_density_min -0.982
_refine_diff_density_rms 0.117
_refine_ls_extinction_method none
_refine_ls_goodness_of_fit_ref 1.047
_refine_ls_hydrogen_treatment constr
_refine_ls_matrix_type full
_refine_ls_number_parameters 184
_refine_ls_number_reflns 4118
_refine_ls_number_restraints 0
_refine_ls_restrained_S_all 1.047
_refine_ls_R_factor_all 0.0394
_refine_ls_R_factor_gt 0.0367
_refine_ls_shift/su_max 0.001
_refine_ls_shift/su_mean 0.000
_refine_ls_structure_factor_coef Fsqd
_refine_ls_weighting_details 'calc w=1/[\s^2^(Fo^2^)+(0.0765P)^2^+0.1177P] where P=(Fo^2^+2Fc^2^)/3'
_refine_ls_weighting_scheme calc
_refine_ls_wR_factor_gt 0.0983
_refine_ls_wR_factor_ref 0.1009
_reflns_number_gt 3840
_reflns_number_total 4118
_reflns_threshold_expression >2sigma(I)
_cod_data_source_file ic2012205_si_002_2.cif
_cod_data_source_block '[Zn(L1-b)Cl2]'
_cod_original_cell_volume 785.3(3)
_cod_database_code 4326613

loop_
_symmetry_equiv_pos_as_xyz
'x, y, z'
'-x, -y, -z'

loop_
_atom_site_label
_atom_site_type_symbol
_atom_site_fract_x
_atom_site_fract_y
_atom_site_fract_z
_atom_site_U_iso_or_equiv
_atom_site_adp_type
_atom_site_occupancy
_atom_site_symmetry_multiplicity
_atom_site_calc_flag
_atom_site_refinement_flags
Zn1 Zn -0.28749(3) 0.77332(3) 0.157200(14) 0.01764(9) Uani 1 1 d .
Cl1 Cl -0.45791(7) 0.50910(7) 0.16811(4) 0.02337(12) Uani 1 1 d .
Cl2 Cl -0.44640(7) 1.01252(7) 0.18677(3) 0.02246(12) Uani 1 1 d .
N1 N -0.1511(2) 0.7738(2) 0.04410(11) 0.0183(3) Uani 1 1 d .
N2 N -0.0099(2) 0.7572(2) 0.21317(11) 0.0189(3) Uani 1 1 d .
N3 N 0.1921(3) 0.7416(3) 0.57648(12) 0.0306(4) Uani 1 1 d .
C1 C -0.2240(3) 0.7840(3) -0.03926(14) 0.0211(4) Uani 1 1 d .
H1A H -0.3551 0.8058 -0.0503 0.025 Uiso 1 1 calc R
C2 C -0.1131(3) 0.7634(3) -0.10957(13) 0.0223(4) Uani 1 1 d .
H2A H -0.1663 0.7732 -0.1679 0.027 Uiso 1 1 calc R
C3 C 0.0786(3) 0.7280(3) -0.09241(13) 0.0209(4) Uani 1 1 d .
H3A H 0.1570 0.7109 -0.1393 0.025 Uiso 1 1 calc R
C4 C 0.1550(3) 0.7176(3) -0.00552(13) 0.0205(4) Uani 1 1 d .
H4A H 0.2852 0.6944 0.0071 0.025 Uiso 1 1 calc R
C5 C 0.0368(3) 0.7420(3) 0.06114(13) 0.0178(4) Uani 1 1 d .
C6 C 0.1080(3) 0.7359(3) 0.15408(13) 0.0194(4) Uani 1 1 d .
H6A H 0.2381 0.7165 0.1699 0.023 Uiso 1 1 calc R
C7 C 0.0482(3) 0.7563(3) 0.30419(13) 0.0197(4) Uani 1 1 d .
C8 C 0.2402(3) 0.7546(3) 0.33885(14) 0.0261(4) Uani 1 1 d .
H8A H 0.3395 0.7563 0.3001 0.031 Uiso 1 1 calc R
C9 C 0.2868(3) 0.7505(4) 0.42822(15) 0.0291(5) Uani 1 1 d .
H9A H 0.4173 0.7501 0.4496 0.035 Uiso 1 1 calc R
C10 C 0.1435(3) 0.7469(3) 0.48788(14) 0.0247(4) Uani 1 1 d .
C11 C -0.0489(3) 0.7543(3) 0.45227(14) 0.0266(4) Uani 1 1 d .
H11A H -0.1485 0.7567 0.4908 0.032 Uiso 1 1 calc R
C12 C -0.0949(3) 0.7583(3) 0.36240(14) 0.0244(4) Uani 1 1 d .
H12A H -0.2248 0.7624 0.3406 0.029 Uiso 1 1 calc R
C13 C 0.3885(4) 0.7158(4) 0.60983(16) 0.0388(6) Uani 1 1 d .
H13A H 0.4303 0.6047 0.5826 0.058 Uiso 1 1 calc R
H13B H 0.3936 0.7037 0.6734 0.058 Uiso 1 1 calc R
H13C H 0.4733 0.8215 0.5958 0.058 Uiso 1 1 calc R
C14 C 0.0433(4) 0.7408(4) 0.63700(15) 0.0349(5) Uani 1 1 d .
H14A H -0.0315 0.8468 0.6273 0.052 Uiso 1 1 calc R
H14B H 0.1019 0.7468 0.6972 0.052 Uiso 1 1 calc R
H14C H -0.0411 0.6282 0.6275 0.052 Uiso 1 1 calc R

loop_
_atom_site_aniso_label
_atom_site_aniso_U_11
_atom_site_aniso_U_22
_atom_site_aniso_U_33
_atom_site_aniso_U_23
_atom_site_aniso_U_13
_atom_site_aniso_U_12
Zn1 0.01583(13) 0.01841(13) 0.01923(13) 0.00357(10) 0.00449(8) 0.00065(10)
Cl1 0.0203(2) 0.0178(3) 0.0323(3) 0.00309(19) 0.00524(19) -0.00080(18)
Cl2 0.0221(2) 0.0186(2) 0.0279(2) 0.00412(18) 0.00713(18) 0.00299(18)
N1 0.0175(7) 0.0178(8) 0.0199(8) 0.0026(6) 0.0042(6) -0.0006(6)
N2 0.0196(7) 0.0194(9) 0.0179(8) 0.0025(6) 0.0040(6) -0.0009(6)
N3 0.0407(11) 0.0339(12) 0.0173(8) 0.0036(7) 0.0027(7) 0.0016(8)
C1 0.0207(9) 0.0202(10) 0.0229(9) 0.0036(7) 0.0031(7) 0.0019(7)
C2 0.0267(9) 0.0212(9) 0.0192(9) 0.0043(8) 0.0032(7) -0.0002(8)
C3 0.0231(9) 0.0197(10) 0.0203(9) 0.0028(7) 0.0077(7) -0.0021(7)
C4 0.0186(8) 0.0208(9) 0.0224(9) 0.0024(7) 0.0046(7) -0.0007(7)
C5 0.0179(8) 0.0157(9) 0.0196(9) 0.0022(7) 0.0030(7) -0.0017(7)
C6 0.0173(8) 0.0202(9) 0.0208(9) 0.0024(7) 0.0029(7) 0.0003(7)
C7 0.0208(9) 0.0205(10) 0.0180(8) 0.0033(7) 0.0032(7) 0.0001(7)
C8 0.0216(9) 0.0348(11) 0.0222(10) 0.0043(9) 0.0035(7) 0.0003(9)
C9 0.0246(10) 0.0380(13) 0.0245(10) 0.0047(9) 0.0007(8) 0.0006(9)
C10 0.0361(11) 0.0199(10) 0.0175(9) 0.0024(7) 0.0025(8) -0.0021(8)
C11 0.0300(10) 0.0289(11) 0.0218(10) 0.0020(8) 0.0086(8) 0.0001(9)
C12 0.0230(9) 0.0277(12) 0.0230(10) 0.0040(8) 0.0049(8) 0.0013(8)
C13 0.0483(15) 0.0481(15) 0.0200(10) 0.0031(10) -0.0041(10) 0.0096(12)
C14 0.0509(15) 0.0360(14) 0.0181(10) 0.0022(9) 0.0087(10) -0.0018(11)

loop_
_atom_type_symbol
_atom_type_description
_atom_type_scat_dispersion_real
_atom_type_scat_dispersion_imag
_atom_type_scat_source
C C 0.0033 0.0016 'International Tables Vol C Tables 4.2.6.8 and 6.1.1.4'
H H 0.0000 0.0000 'International Tables Vol C Tables 4.2.6.8 and 6.1.1.4'
N N 0.0061 0.0033 'International Tables Vol C Tables 4.2.6.8 and 6.1.1.4'
Cl Cl 0.1484 0.1585 'International Tables Vol C Tables 4.2.6.8 and 6.1.1.4'
Zn Zn 0.2839 1.4301 'International Tables Vol C Tables 4.2.6.8 and 6.1.1.4'

loop_
_geom_angle_atom_site_label_1
_geom_angle_atom_site_label_2
_geom_angle_atom_site_label_3
_geom_angle
N1 Zn1 N2 82.24(7)
N1 Zn1 Cl2 117.42(6)
N2 Zn1 Cl2 120.03(6)
N1 Zn1 Cl1 110.16(6)
N2 Zn1 Cl1 110.06(5)
Cl2 Zn1 Cl1 113.18(2)
C1 N1 C5 119.82(17)
C1 N1 Zn1 129.50(13)
C5 N1 Zn1 110.37(13)
C6 N2 C7 122.15(17)
C6 N2 Zn1 111.10(14)
C7 N2 Zn1 126.61(13)
C10 N3 C14 119.6(2)
C10 N3 C13 120.9(2)
C14 N3 C13 119.14(19)
N1 C1 C2 121.92(18)
C1 C2 C3 118.40(19)
C2 C3 C4 119.75(18)
C5 C4 C3 118.66(18)
N1 C5 C4 121.44(18)
N1 C5 C6 116.89(17)
C4 C5 C6 121.67(17)
N2 C6 C5 118.72(17)
C12 C7 C8 118.29(19)
C12 C7 N2 117.41(18)
C8 C7 N2 124.30(18)
C9 C8 C7 121.4(2)
C8 C9 C10 121.0(2)
N3 C10 C9 120.3(2)
N3 C10 C11 122.7(2)
C9 C10 C11 116.97(19)
C12 C11 C10 121.7(2)
C11 C12 C7 120.5(2)

loop_
_geom_bond_atom_site_label_1
_geom_bond_atom_site_label_2
_geom_bond_distance
Zn1 N1 2.0446(17)
Zn1 N2 2.0828(18)
Zn1 Cl2 2.2056(8)
Zn1 Cl1 2.2162(8)
N1 C1 1.347(3)
N1 C5 1.365(2)
N2 C6 1.287(2)
N2 C7 1.425(3)
N3 C10 1.378(3)
N3 C14 1.449(3)
N3 C13 1.462(3)
C1 C2 1.389(3)
C2 C3 1.397(3)
C3 C4 1.405(3)
C4 C5 1.381(3)
C5 C6 1.477(3)
C7 C12 1.395(3)
C7 C8 1.412(3)
C8 C9 1.387(3)
C9 C10 1.410(3)
C10 C11 1.424(3)
C11 C12 1.393(3)
